data_1575582
loop_
_publ_author_name
'Zhao, Yu'
'Zhang, Rui-Rui'
'Wang, Nan'
'Tian, Xiao-Li'
'Zhang, Li-Na'
'Xia, Wen-Li'
'Wang, Zhouyu'
'Yu, Xiao-Qi'
'Li, Kun'

_publ_section_title
;
 \p-Bridge Engineering Strategy: Tailoring S-Xanthene Dyes with Strong
 Absorption for High-Efficiency Photothermal Therapy
;
_journal_name_full 'Materials Horizons'
_journal_paper_doi 10.1039/D5MH01254F
_journal_year 2025
_chemical_formula_moiety 'C57 H43 N2 O2 S'
_chemical_formula_sum 'C57 H43 N2 O2 S'
_chemical_formula_weight 819.99
_space_group_crystal_system triclinic
_space_group_IT_number 2
_space_group_name_Hall '-P 1'
_space_group_name_H-M_alt 'P -1'
_atom_sites_solution_hydrogens geom
_atom_sites_solution_primary dual
_audit_creation_date 2025-04-24
_audit_creation_method
;
Olex2 1.5
(compiled 2025.04.05 svn.rf049d14d for OlexSys, GUI svn.r7221)
;
_audit_update_record
;
2025-04-25 deposited with the CCDC.	2025-08-20 downloaded from the CCDC.
;
_cell_angle_alpha 102.0310(10)
_cell_angle_beta 92.1560(10)
_cell_angle_gamma 108.3260(10)
_cell_formula_units_Z 4
_cell_length_a 13.0788(2)
_cell_length_b 16.7275(2)
_cell_length_c 23.7123(3)
_cell_measurement_reflns_used 42025
_cell_measurement_temperature 100.00(10)
_cell_measurement_theta_max 55.2120
_cell_measurement_theta_min 3.1040
_cell_volume 4786.58(12)
_computing_cell_refinement 'CrysAlisPro 1.171.43.116a (Rigaku OD, 2024)'
_computing_data_collection 'CrysAlisPro 1.171.43.116a (Rigaku OD, 2024)'
_computing_data_reduction 'CrysAlisPro 1.171.43.116a (Rigaku OD, 2024)'
_computing_molecular_graphics 'Olex2 1.5 (Dolomanov et al., 2009)'
_computing_publication_material 'Olex2 1.5 (Dolomanov et al., 2009)'
_computing_structure_refinement 'SHELXL 2018/3 (Sheldrick, 2015)'
_computing_structure_solution 'SHELXT 2018/2 (Sheldrick, 2018)'
_diffrn_ambient_environment N~2~
_diffrn_ambient_temperature 100.00(10)
_diffrn_detector 'Hybrid Pixel Array Detector'
_diffrn_detector_area_resol_mean 10.0000
_diffrn_detector_type HyPix
_diffrn_measured_fraction_theta_full 0.998
_diffrn_measured_fraction_theta_max 0.998
_diffrn_measurement_details
;
List of Runs (angles in degrees, time in seconds):

  # Type    Start    End  Width  t~exp~   \w     \q     \k     \f   Frames
#--------------------------------------------------------------------------
  1  \w     15.00 107.72   0.38    0.48    --   67.78-116.00  97.00  244
  2  \w     38.00 137.94   0.38    0.48    --   67.78-165.00 -50.00  263
  3  \w     -7.00  97.88   0.38    0.48    --   67.78 -77.00  30.00  276
  4  \w     37.00 141.88   0.38    0.48    --   67.78  77.00 -30.00  276
  5  \w     52.00 141.68   0.38    0.48    --   67.78 165.00 -26.00  236
  6  \w     85.00 139.72   0.38    0.48    --   67.78 116.00-174.00  144
  7  \w    -25.00  72.66   0.38    0.18    --   -0.47  57.00-150.00  257
  8  \w    -25.00  72.66   0.38    0.18    --   -0.47  57.00-150.00  257
  9  \w    -97.00 -45.70   0.38    0.48    --  -68.72  77.00   0.00  135
 10  \w    -93.00   4.66   0.38    0.48    --  -68.72  57.00 -30.00  257
 11  \w    -89.00  -0.84   0.38    0.48    --  -68.72  77.00   0.00  232
 12  \w    -25.00  72.66   0.38    0.18    --   -0.47  57.00 120.00  257
 13  \w    -68.00 -34.94   0.38    0.48    --  -68.72  38.00-120.00   87
 14  \w   -121.00 -94.78   0.38    0.48    --  -68.72 -57.00 -30.00   69
 15  \w   -143.00 -45.34   0.38    0.48    --  -68.72 -57.00 -30.00  257
 16  \w   -138.00 -39.20   0.38    0.48    --  -68.72 165.00 -26.00  260
 17  \w   -109.00 -16.28   0.38    0.48    --  -68.72 116.00-174.00  244
 18  \w   -143.00 -45.34   0.38    0.48    --  -68.72 -57.00  90.00  257
 19  \w   -143.00 -46.86   0.38    0.48    --  -68.72 -57.00 120.00  253
 20  \w   -144.00 -53.18   0.38    0.48    --  -68.72-165.00 -50.00  239
 21  \w   -144.00 -53.18   0.38    0.48    --  -68.72-165.00 -50.00  239
 22  \w   -142.00 -80.06   0.38    0.48    --  -68.72-125.00  60.00  163
 23  \w   -142.00 -85.00   0.38    0.48    --  -68.72-116.00  97.00  150
 24  \w   -142.00 -80.06   0.38    0.48    --  -68.72-125.00 150.00  163
 25  \w   -144.00 -89.28   0.38    0.48    --  -68.72 -99.00  30.00  144
 26  \w     -8.00  38.74   0.38    0.18    --   -0.47 -99.00 -60.00  123
 27  \w     -8.00  38.74   0.38    0.18    --   -0.47 -99.00   0.00  123
;
_diffrn_measurement_device 'four-circle diffractometer'
_diffrn_measurement_device_type 'ROD, Synergy Custom system, HyPix'
_diffrn_measurement_method '\w scans'
_diffrn_orient_matrix_type 'CrysAlisPro convention (1999,Acta A55,543-557)'
_diffrn_orient_matrix_UB_11 0.0329945000
_diffrn_orient_matrix_UB_12 0.0341933000
_diffrn_orient_matrix_UB_13 -0.0451335000
_diffrn_orient_matrix_UB_21 0.0785354000
_diffrn_orient_matrix_UB_22 0.0648254000
_diffrn_orient_matrix_UB_23 0.0354985000
_diffrn_orient_matrix_UB_31 0.0672602000
_diffrn_orient_matrix_UB_32 -0.0463306000
_diffrn_orient_matrix_UB_33 -0.0088906000
_diffrn_radiation_monochromator mirror
_diffrn_radiation_probe x-ray
_diffrn_radiation_type 'micro-focus metaljet'
_diffrn_radiation_wavelength 1.3405
_diffrn_reflns_av_R_equivalents 0.0359
_diffrn_reflns_av_unetI/netI 0.0284
_diffrn_reflns_Laue_measured_fraction_full 0.998
_diffrn_reflns_Laue_measured_fraction_max 0.998
_diffrn_reflns_limit_h_max 15
_diffrn_reflns_limit_h_min -14
_diffrn_reflns_limit_k_max 17
_diffrn_reflns_limit_k_min -19
_diffrn_reflns_limit_l_max 28
_diffrn_reflns_limit_l_min -28
_diffrn_reflns_number 83098
_diffrn_reflns_point_group_measured_fraction_full 0.998
_diffrn_reflns_point_group_measured_fraction_max 0.998
_diffrn_reflns_theta_full 52.931
_diffrn_reflns_theta_max 52.931
_diffrn_reflns_theta_min 2.487
_diffrn_source 'micro-focus metaljet'
_exptl_absorpt_coefficient_mu 0.617
_exptl_absorpt_correction_T_max 1.00000
_exptl_absorpt_correction_T_min 0.56664
_exptl_absorpt_correction_type multi-scan
_exptl_absorpt_process_details
;
CrysAlisPro 1.171.43.116a (Rigaku Oxford Diffraction, 2024)
Empirical absorption correction using spherical harmonics,
implemented in SCALE3 ABSPACK scaling algorithm.
;
_exptl_crystal_colour black
_exptl_crystal_colour_primary black
_exptl_crystal_density_diffrn 1.138
_exptl_crystal_description block
_exptl_crystal_F_000 1724
_exptl_crystal_size_max 0.71
_exptl_crystal_size_mid 0.71
_exptl_crystal_size_min 0.13
_refine_diff_density_max 1.408
_refine_diff_density_min -0.474
_refine_diff_density_rms 0.085
_refine_ls_extinction_method none
_refine_ls_goodness_of_fit_ref 1.044
_refine_ls_hydrogen_treatment constr
_refine_ls_matrix_type full
_refine_ls_number_parameters 1121
_refine_ls_number_reflns 16871
_refine_ls_number_restraints 852
_refine_ls_restrained_S_all 1.029
_refine_ls_R_factor_all 0.0858
_refine_ls_R_factor_gt 0.0752
_refine_ls_shift/su_max 0.001
_refine_ls_shift/su_mean 0.000
_refine_ls_structure_factor_coef Fsqd
_refine_ls_weighting_details 'w=1/[\s^2^(Fo^2^)+(0.0435P)^2^+22.5223P] where P=(Fo^2^+2Fc^2^)/3'
_refine_ls_weighting_scheme calc
_refine_ls_wR_factor_gt 0.1746
_refine_ls_wR_factor_ref 0.1797
_reflns_Friedel_coverage 0.000
_reflns_number_gt 14463
_reflns_number_total 16871
_reflns_threshold_expression 'I > 2\s(I)'
_cod_data_source_file d5mh01254f4.cif
_cod_data_source_block 9652_auto
_cod_database_code 1575582
_shelx_shelxl_version_number 2018/3
_shelx_space_group_comment
;
The symmetry employed for this shelxl refinement is uniquely defined
by the following loop, which should always be used as a source of
symmetry information in preference to the above space-group names.
They are only intended as comments.
;
_cell_oxdiff_angle_alpha 102.0309(11)
_cell_oxdiff_angle_beta 92.1562(11)
_cell_oxdiff_angle_gamma 108.3257(12)
_cell_oxdiff_length_a 13.07877(17)
_cell_oxdiff_length_b 16.7275(2)
_cell_oxdiff_length_c 23.7123(3)
_cell_oxdiff_measurement_reflns_used 42025
_cell_oxdiff_volume 4786.58(10)
_shelx_estimated_absorpt_t_max 0.924
_shelx_estimated_absorpt_t_min 0.669
_olex2_refinement_description
;
1. Fixed Uiso
 At 1.2 times of:
  All C(H) groups
 At 1.5 times of:
  All C(H,H,H) groups
2. Uiso/Uaniso restraints and constraints
All non-hydrogen atoms have similar U: within 2A with sigma of 0.01 and sigma
for terminal atoms of 0.02 within 2A
3.a Aromatic/amide H refined with riding coordinates:
 C4(H4), C13(H13), C20(H20), C26(H26), C29(H29), C30(H30), C32(H32), C34(H34),
 C38(H38), C39(H39), C44(H44), C45(H45), C46(H46), C50(H50), C52(H52), C56(H56),
  C62(H62), C64(H64), C70(H70), C78(H78), C79(H79), C80(H80), C82(H82),
 C86(H86), C87(H87), C89(H89), C90(H90), C93(H93), C97(H97), C99(H99),
 C100(H100), C104(H104), C107(H107), C108(H108), C109(H109), C111(H111),
 C112(H112), C9(H9), C18(H18), C31(H31), C36(H36), C37(H37), C40(H40), C41(H41),
  C47(H47), C48(H48), C49(H49), C53(H53), C55(H55), C57(H57), C59(H59),
 C60(H60), C68(H68), C71(H71), C76(H76), C77(H77), C83(H83), C84(H84), C85(H85),
  C88(H88), C91(H91), C92(H92), C94(H94), C95(H95), C96(H96), C98(H98),
 C101(H101), C102(H102), C103(H103), C105(H105), C106(H106), C110(H110),
 C113(H113), C115(H115)
3.b Idealised Me refined as rotating group:
 C67(H67A,H67B,H67C), C69(H69A,H69B,H69C), C63(H63A,H63B,H63C), C73(H73A,H73B,
 H73C)
;
_smtbx_masks_void_probe_radius 1.2
_smtbx_masks_void_truncation_radius 1.2
_olex2_submission_special_instructions 'No special instructions were received'
_oxdiff_exptl_absorpt_empirical_details
;
Empirical correction (ABSPACK) includes:
- Absorption correction using spherical harmonics
- Frame scaling
;
_oxdiff_exptl_absorpt_empirical_full_max 1.560
_oxdiff_exptl_absorpt_empirical_full_min 0.622

loop_
_space_group_symop_operation_xyz
'x, y, z'
'-x, -y, -z'

loop_
_atom_site_label
_atom_site_type_symbol
_atom_site_fract_x
_atom_site_fract_y
_atom_site_fract_z
_atom_site_U_iso_or_equiv
_atom_site_adp_type
_atom_site_occupancy
_atom_site_site_symmetry_order
_atom_site_calc_flag
_atom_site_refinement_flags_posn
_atom_site_refinement_flags_adp
_atom_site_refinement_flags_occupancy
_atom_site_disorder_assembly
_atom_site_disorder_group
S1 S 0.43745(7) 0.85685(6) 0.48933(4) 0.02042(19) Uani 1 1 d . U . . .
O1 O 0.8107(2) 1.08617(17) 0.52195(13) 0.0283(6) Uani 1 1 d . U . . .
O2 O 0.7872(2) 0.83882(18) 0.58993(13) 0.0305(6) Uani 1 1 d . U . . .
N00F N 0.2018(3) 1.1451(2) 0.79193(14) 0.0294(8) Uani 1 1 d . U . . .
N00G N 0.4601(3) 0.4993(2) 0.15484(15) 0.0343(8) Uani 1 1 d . U . . .
C2 C 0.5856(3) 0.7342(2) 0.37650(16) 0.0227(8) Uani 1 1 d . U . . .
C3 C 0.6146(3) 0.9639(2) 0.56719(16) 0.0207(8) Uani 1 1 d . U . . .
C4 C 0.6956(3) 0.7703(2) 0.40091(17) 0.0240(8) Uani 1 1 d . U . . .
H4 H 0.748872 0.751168 0.381528 0.029 Uiso 1 1 calc R U . . .
C5 C 0.5533(3) 0.6709(2) 0.32059(16) 0.0233(8) Uani 1 1 d . U . . .
C7 C 0.5007(3) 0.9362(2) 0.55061(16) 0.0202(8) Uani 1 1 d . U . . .
C8 C 0.4030(3) 1.0658(2) 0.67375(16) 0.0222(8) Uani 1 1 d . U . . .
C10 C 0.4742(3) 1.0343(2) 0.63563(16) 0.0219(8) Uani 1 1 d . U . . .
C13 C 0.4334(3) 0.9716(2) 0.58398(16) 0.0218(8) Uani 1 1 d . U . . .
H13 H 0.358098 0.952683 0.571332 0.026 Uiso 1 1 calc R U . . .
C14 C 0.6852(3) 0.9290(2) 0.53491(17) 0.0222(8) Uani 1 1 d . U . . .
C15 C 0.6511(3) 0.8636(2) 0.48318(17) 0.0207(8) Uani 1 1 d . U . . .
C17 C 0.5408(3) 0.8265(2) 0.45855(16) 0.0201(7) Uani 1 1 d . U . . .
C19 C 0.8542(3) 0.9165(3) 0.58254(17) 0.0251(8) Uani 1 1 d . U . . .
C20 C 0.7260(3) 0.8318(2) 0.45163(17) 0.0243(8) Uani 1 1 d . U . . .
H20 H 0.800418 0.854487 0.466525 0.029 Uiso 1 1 calc R U . . .
C21 C 0.8044(3) 0.9635(2) 0.55569(17) 0.0236(8) Uani 1 1 d . U . . .
C24 C 0.2687(3) 1.1204(3) 0.75294(17) 0.0249(8) Uani 1 1 d . U . . .
C26 C 0.5099(3) 0.7630(2) 0.40694(16) 0.0222(8) Uani 1 1 d . U . . .
H26 H 0.435414 0.738709 0.392149 0.027 Uiso 1 1 calc R U . . .
C29 C 0.2931(3) 1.0192(3) 0.66996(17) 0.0242(8) Uani 1 1 d . U . . .
H29 H 0.262942 0.968498 0.639800 0.029 Uiso 1 1 calc R U . . .
C30 C 0.6546(3) 1.0295(3) 0.61878(17) 0.0245(8) Uani 1 1 d . U . . .
H30 H 0.730241 1.050795 0.630912 0.029 Uiso 1 1 calc R U . . .
C32 C 0.3786(3) 1.1684(3) 0.75675(17) 0.0246(8) Uani 1 1 d . U . . .
H32 H 0.408694 1.219841 0.786335 0.030 Uiso 1 1 calc R U . . .
C33 C 0.8663(3) 1.0442(3) 0.54753(17) 0.0240(8) Uani 1 1 d . U . . .
C34 C 0.9776(3) 1.0767(3) 0.56498(18) 0.0272(9) Uani 1 1 d . U . . .
H34 H 1.020247 1.131578 0.559554 0.033 Uiso 1 1 calc R U . . .
C38 C 1.0245(3) 1.0277(3) 0.59022(18) 0.0291(9) Uani 1 1 d . U . . .
H38 H 1.100377 1.049420 0.601652 0.035 Uiso 1 1 calc R U . . .
C39 C 0.2268(3) 1.0443(3) 0.70843(17) 0.0265(8) Uani 1 1 d . U . . .
H39 H 0.152475 1.010217 0.705078 0.032 Uiso 1 1 calc R U . . .
C43 C 0.4926(4) 0.5562(3) 0.20939(18) 0.0303(9) Uani 1 1 d . U . . .
C44 C 0.9652(3) 0.9481(3) 0.59952(18) 0.0266(8) Uani 1 1 d . U . . .
H44 H 0.999460 0.915728 0.617133 0.032 Uiso 1 1 calc R U . . .
C45 C 0.6306(3) 0.6542(3) 0.28458(17) 0.0271(8) Uani 1 1 d . U . . .
H45 H 0.705448 0.681656 0.298025 0.033 Uiso 1 1 calc R U . . .
C46 C 0.4437(3) 1.1417(3) 0.71813(17) 0.0252(8) Uani 1 1 d . U . . .
H46 H 0.518086 1.175521 0.721465 0.030 Uiso 1 1 calc R U . . .
C50 C 0.5880(3) 1.0629(3) 0.65151(17) 0.0250(8) Uani 1 1 d . U . . .
H50 H 0.618316 1.106630 0.685923 0.030 Uiso 1 1 calc R U . . .
C52 C 0.4444(3) 0.6276(3) 0.29896(18) 0.0300(9) Uani 1 1 d . U . . .
H52 H 0.389579 0.636768 0.322093 0.036 Uiso 1 1 calc R U . . .
C56 C 0.6012(3) 0.5997(3) 0.23065(18) 0.0296(9) Uani 1 1 d . U . . .
H56 H 0.655910 0.591153 0.207201 0.035 Uiso 1 1 calc R U . . .
C58 C 0.0857(3) 1.1140(3) 0.77721(18) 0.0312(9) Uani 1 1 d . U . . .
C61 C 0.2421(3) 1.2111(3) 0.84410(18) 0.0304(9) Uani 1 1 d . U . . .
C62 C 0.4150(4) 0.5721(3) 0.24506(18) 0.0336(10) Uani 1 1 d . U . . .
H62 H 0.340254 0.543946 0.231701 0.040 Uiso 1 1 calc R U . . .
C64 C 0.5342(4) 0.4600(3) 0.06476(19) 0.0348(10) Uani 1 1 d . U . . .
H64 H 0.484294 0.478729 0.045356 0.042 Uiso 1 1 calc R U . . .
C65 C 0.5335(4) 0.4650(3) 0.12319(18) 0.0332(9) Uani 1 1 d . U . . .
C67 C 0.8728(4) 1.1673(3) 0.5103(2) 0.0367(10) Uani 1 1 d . U . . .
H67A H 0.920955 1.157413 0.480913 0.055 Uiso 1 1 calc R U . . .
H67B H 0.916215 1.205638 0.546074 0.055 Uiso 1 1 calc R U . . .
H67C H 0.823738 1.194294 0.496026 0.055 Uiso 1 1 calc R U . . .
C69 C 0.8298(3) 0.7983(3) 0.6283(2) 0.0362(10) Uani 1 1 d . U . . .
H69A H 0.896392 0.789545 0.615009 0.054 Uiso 1 1 calc R U . . .
H69B H 0.776235 0.742154 0.628520 0.054 Uiso 1 1 calc R U . . .
H69C H 0.845917 0.835350 0.667625 0.054 Uiso 1 1 calc R U . . .
C70 C 0.6056(4) 0.4284(3) 0.03347(19) 0.0376(10) Uani 1 1 d . U . . .
H70 H 0.603428 0.424693 -0.007111 0.045 Uiso 1 1 calc R U . . .
C75 C 0.3549(4) 0.4817(3) 0.12552(19) 0.0391(11) Uani 1 1 d . U . . .
C78 C 0.0407(4) 1.1365(3) 0.73153(19) 0.0376(10) Uani 1 1 d . U . . .
H78 H 0.085983 1.170380 0.708828 0.045 Uiso 1 1 calc R U . . .
C79 C 0.0210(4) 1.0646(3) 0.8106(2) 0.0415(11) Uani 1 1 d . U . . .
H79 H 0.052737 1.049572 0.841782 0.050 Uiso 1 1 calc R U . . .
C80 C 0.2029(4) 1.2800(3) 0.8555(2) 0.0382(10) Uani 1 1 d . U . . .
H80 H 0.150845 1.284150 0.828221 0.046 Uiso 1 1 calc R U . . .
C82 C 0.3540(4) 1.2689(3) 0.9352(2) 0.0452(12) Uani 1 1 d . U . . .
H82 H 0.406099 1.265388 0.962721 0.054 Uiso 1 1 calc R U . . .
C86 C 0.3141(4) 1.3368(3) 0.9463(2) 0.0474(12) Uani 1 1 d . U . . .
H86 H 0.338303 1.379740 0.981527 0.057 Uiso 1 1 calc R U . . .
C87 C 0.3185(4) 1.2054(3) 0.88388(19) 0.0382(10) Uani 1 1 d . U . . .
H87 H 0.346259 1.158553 0.876172 0.046 Uiso 1 1 calc R U . . .
C89 C -0.0706(4) 1.1092(3) 0.7193(2) 0.0417(11) Uani 1 1 d . U . . .
H89 H -0.102217 1.124789 0.688379 0.050 Uiso 1 1 calc R U . . .
C90 C 0.3214(4) 0.5489(4) 0.1172(2) 0.0481(12) Uani 1 1 d . U . . .
H90 H 0.367768 0.606916 0.131787 0.058 Uiso 1 1 calc R U . . .
C93 C 0.6796(5) 0.4024(3) 0.0605(2) 0.0483(12) Uani 1 1 d . U . . .
H93 H 0.728469 0.380357 0.038811 0.058 Uiso 1 1 calc R U . . .
C97 C 0.2394(4) 1.3426(3) 0.9064(2) 0.0486(12) Uani 1 1 d . U . . .
H97 H 0.212754 1.390001 0.913955 0.058 Uiso 1 1 calc R U . . .
C99 C -0.0902(4) 1.0372(4) 0.7981(2) 0.0490(13) Uani 1 1 d . U . . .
H99 H -0.135432 1.003469 0.820889 0.059 Uiso 1 1 calc R U . . .
C100 C -0.1363(4) 1.0590(4) 0.7522(2) 0.0474(12) Uani 1 1 d . U . . .
H100 H -0.212845 1.039380 0.743335 0.057 Uiso 1 1 calc R U . . .
C104 C 0.6087(5) 0.4378(3) 0.1506(2) 0.0482(12) Uani 1 1 d . U . . .
H104 H 0.609211 0.439355 0.190923 0.058 Uiso 1 1 calc R U . . .
C107 C 0.2882(4) 0.3978(4) 0.1034(2) 0.0558(14) Uani 1 1 d . U . . .
H107 H 0.310458 0.350948 0.109039 0.067 Uiso 1 1 calc R U . . .
C108 C 0.6826(5) 0.4085(4) 0.1194(2) 0.0551(13) Uani 1 1 d . U . . .
H108 H 0.735552 0.392582 0.138704 0.066 Uiso 1 1 calc R U . . .
C109 C 0.2203(5) 0.5332(5) 0.0875(2) 0.0612(15) Uani 1 1 d . U . . .
H109 H 0.196640 0.580099 0.083376 0.073 Uiso 1 1 calc R U . . .
C111 C 0.1879(5) 0.3816(5) 0.0725(3) 0.0718(19) Uani 1 1 d . U . . .
H111 H 0.142084 0.323697 0.057089 0.086 Uiso 1 1 calc R U . . .
C112 C 0.1554(5) 0.4494(5) 0.0644(3) 0.0718(18) Uani 1 1 d . U . . .
H112 H 0.087721 0.438165 0.042761 0.086 Uiso 1 1 calc R U . . .
S2 S 0.58677(7) 0.64115(6) 0.50389(4) 0.0217(2) Uani 1 1 d . U . . .
O3 O 0.1983(2) 0.42065(18) 0.49033(13) 0.0287(6) Uani 1 1 d . U . . .
O4 O 0.2440(2) 0.65676(18) 0.40596(13) 0.0311(6) Uani 1 1 d . U . . .
N00H N 0.5935(3) 0.9770(2) 0.85121(15) 0.0350(8) Uani 1 1 d . U . . .
N00I N 0.8078(3) 0.3176(3) 0.21712(16) 0.0367(9) Uani 1 1 d . U . . .
C1 C 0.4025(3) 0.5342(2) 0.43172(16) 0.0208(8) Uani 1 1 d . U . . .
C6 C 0.5368(3) 0.4636(2) 0.35668(17) 0.0230(8) Uani 1 1 d . U . . .
C9 C 0.5257(3) 0.7398(2) 0.58784(17) 0.0232(8) Uani 1 1 d . U . . .
H9 H 0.601582 0.764701 0.599038 0.028 Uiso 1 1 calc R U . . .
C11 C 0.3757(3) 0.6366(2) 0.51773(16) 0.0209(8) Uani 1 1 d . U . . .
C12 C 0.5186(3) 0.5622(2) 0.44404(16) 0.0211(8) Uani 1 1 d . U . . .
C16 C 0.6051(3) 0.4288(2) 0.31819(16) 0.0226(8) Uani 1 1 d . U . . .
C18 C 0.3429(3) 0.7345(3) 0.60173(17) 0.0251(8) Uani 1 1 d . U . . .
H18 H 0.293005 0.755045 0.623522 0.030 Uiso 1 1 calc R U . . .
C22 C 0.3360(3) 0.5699(2) 0.46687(17) 0.0223(8) Uani 1 1 d . U . . .
C23 C 0.4960(3) 0.8334(3) 0.67766(17) 0.0258(8) Uani 1 1 d . U . . .
C25 C 0.4560(3) 0.7702(2) 0.62146(17) 0.0244(8) Uani 1 1 d . U . . .
C27 C 0.1476(3) 0.4625(3) 0.46110(17) 0.0248(8) Uani 1 1 d . U . . .
C28 C 0.2166(3) 0.5381(2) 0.44788(16) 0.0215(8) Uani 1 1 d . U . . .
C31 C 0.4352(3) 0.8816(3) 0.70599(17) 0.0270(8) Uani 1 1 d . U . . .
H31 H 0.369006 0.879321 0.686720 0.032 Uiso 1 1 calc R U . . .
C35 C 0.4879(3) 0.6738(2) 0.53805(16) 0.0207(8) Uani 1 1 d . U . . .
C36 C 0.3057(3) 0.6715(3) 0.55213(17) 0.0255(8) Uani 1 1 d . U . . .
H36 H 0.230075 0.649789 0.539872 0.031 Uiso 1 1 calc R U . . .
C37 C 0.5818(3) 0.5273(2) 0.40749(17) 0.0225(8) Uani 1 1 d . U . . .
H37 H 0.658104 0.547225 0.417341 0.027 Uiso 1 1 calc R U . . .
C40 C 0.6265(3) 0.8885(3) 0.76374(18) 0.0304(9) Uani 1 1 d . U . . .
H40 H 0.691921 0.890140 0.783461 0.036 Uiso 1 1 calc R U . . .
C41 C 0.4221(3) 0.4335(2) 0.34516(17) 0.0236(8) Uani 1 1 d . U . . .
H41 H 0.388461 0.388869 0.311633 0.028 Uiso 1 1 calc R U . . .
C42 C 0.1713(3) 0.5840(3) 0.41756(17) 0.0256(8) Uani 1 1 d . U . . .
C47 C 0.0607(3) 0.5571(3) 0.40043(18) 0.0289(9) Uani 1 1 d . U . . .
H47 H 0.030636 0.588769 0.379721 0.035 Uiso 1 1 calc R U . . .
C48 C 0.5949(3) 0.8413(3) 0.70736(18) 0.0274(9) Uani 1 1 d . U . . .
H48 H 0.641160 0.813302 0.688098 0.033 Uiso 1 1 calc R U . . .
C49 C 0.0372(3) 0.4340(3) 0.44371(18) 0.0291(9) Uani 1 1 d . U . . .
H49 H -0.009147 0.382077 0.451656 0.035 Uiso 1 1 calc R U . . .
C51 C 0.7407(3) 0.3537(3) 0.24982(18) 0.0287(9) Uani 1 1 d . U . . .
C53 C 0.3588(3) 0.4668(2) 0.38083(17) 0.0237(8) Uani 1 1 d . U . . .
H53 H 0.282356 0.444177 0.371378 0.028 Uiso 1 1 calc R U . . .
C54 C 0.5632(4) 0.9341(3) 0.79216(18) 0.0306(9) Uani 1 1 d . U . . .
C55 C -0.0041(3) 0.4827(3) 0.41449(19) 0.0325(9) Uani 1 1 d . U . . .
H55 H -0.080045 0.464189 0.403699 0.039 Uiso 1 1 calc R U . . .
C57 C 0.4697(3) 0.9328(3) 0.76160(18) 0.0301(9) Uani 1 1 d . U . . .
H57 H 0.428877 0.967342 0.779100 0.036 Uiso 1 1 calc R U . . .
C59 C 0.7160(3) 0.4738(3) 0.31869(17) 0.0258(8) Uani 1 1 d . U . . .
H59 H 0.746667 0.530254 0.342964 0.031 Uiso 1 1 calc R U . . .
C60 C 0.5645(3) 0.3471(3) 0.27964(17) 0.0259(8) Uani 1 1 d . U . . .
H60 H 0.489018 0.316218 0.275979 0.031 Uiso 1 1 calc R U . . .
C63 C 0.1305(3) 0.3457(3) 0.5075(2) 0.0335(10) Uani 1 1 d . U . . .
H63A H 0.087168 0.303190 0.473136 0.050 Uiso 1 1 calc R U . . .
H63B H 0.082199 0.362698 0.534580 0.050 Uiso 1 1 calc R U . . .
H63C H 0.175917 0.319986 0.526454 0.050 Uiso 1 1 calc R U . . .
C66 C 0.6374(4) 0.9378(3) 0.88931(18) 0.0346(10) Uani 1 1 d . U . . .
C68 C 0.7812(3) 0.4384(3) 0.28520(18) 0.0296(9) Uani 1 1 d . U . . .
H68 H 0.855168 0.471648 0.285822 0.036 Uiso 1 1 calc R U . . .
C71 C 0.6298(3) 0.3097(3) 0.24686(17) 0.0272(9) Uani 1 1 d . U . . .
H71 H 0.598988 0.253542 0.222111 0.033 Uiso 1 1 calc R U . . .
C72 C 0.5902(4) 1.0617(3) 0.87244(19) 0.0330(9) Uani 1 1 d . U . . .
C73 C 0.2049(4) 0.6955(3) 0.3649(2) 0.0391(11) Uani 1 1 d . U . . .
H73A H 0.181150 0.653631 0.327462 0.059 Uiso 1 1 calc R U . . .
H73B H 0.263107 0.746692 0.360298 0.059 Uiso 1 1 calc R U . . .
H73C H 0.143691 0.712703 0.379103 0.059 Uiso 1 1 calc R U . . .
C74 C 0.7727(4) 0.2277(3) 0.18395(19) 0.0367(10) Uani 1 1 d . U . . .
C76 C 0.6148(4) 1.1212(3) 0.8378(2) 0.0371(10) Uani 1 1 d . U . . .
H76 H 0.631276 1.104611 0.799341 0.045 Uiso 1 1 calc R U . . .
C77 C 0.5852(4) 0.8521(3) 0.8909(2) 0.0396(11) Uani 1 1 d . U . . .
H77 H 0.519850 0.819701 0.866358 0.048 Uiso 1 1 calc R U . . .
C81 C 0.9235(4) 0.3549(3) 0.23225(19) 0.0356(10) Uani 1 1 d . U . . .
C83 C 0.7926(4) 0.1650(3) 0.2070(2) 0.0430(11) Uani 1 1 d . U . . .
H83 H 0.823711 0.178734 0.246061 0.052 Uiso 1 1 calc R U . . .
C84 C 0.6153(4) 1.2053(3) 0.8597(2) 0.0430(11) Uani 1 1 d . U . . .
H84 H 0.629727 1.245557 0.835651 0.052 Uiso 1 1 calc R U . . .
C85 C 0.7321(4) 0.9848(4) 0.9261(2) 0.0445(11) Uani 1 1 d . U . . .
H85 H 0.768558 1.043452 0.925579 0.053 Uiso 1 1 calc R U . . .
C88 C 0.5668(4) 1.0870(3) 0.9286(2) 0.0421(11) Uani 1 1 d . U . . .
H88 H 0.548050 1.046330 0.952264 0.050 Uiso 1 1 calc R U . . .
C91 C 0.7674(4) 0.0813(3) 0.1734(2) 0.0484(12) Uani 1 1 d . U . . .
H91 H 0.782641 0.038356 0.189601 0.058 Uiso 1 1 calc R U . . .
C92 C 1.1442(4) 0.4230(4) 0.2614(2) 0.0456(12) Uani 1 1 d . U . . .
H92 H 1.220400 0.447051 0.271446 0.055 Uiso 1 1 calc R U . . .
C94 C 0.6273(5) 0.8135(4) 0.9277(2) 0.0468(12) Uani 1 1 d . U . . .
H94 H 0.591489 0.754601 0.928085 0.056 Uiso 1 1 calc R U . . .
C95 C 1.0809(4) 0.3843(3) 0.2987(2) 0.0454(12) Uani 1 1 d . U . . .
H95 H 1.112897 0.380086 0.334122 0.054 Uiso 1 1 calc R U . . .
C96 C 0.5707(4) 1.1716(3) 0.9501(2) 0.0477(12) Uani 1 1 d . U . . .
H96 H 0.556450 1.189147 0.988875 0.057 Uiso 1 1 calc R U . . .
C98 C 0.9685(4) 0.3508(3) 0.2848(2) 0.0403(11) Uani 1 1 d . U . . .
H98 H 0.923431 0.325428 0.311261 0.048 Uiso 1 1 calc R U . . .
C101 C 0.5951(4) 1.2302(3) 0.9159(2) 0.0453(12) Uani 1 1 d . U . . .
H101 H 0.597941 1.288229 0.931042 0.054 Uiso 1 1 calc R U . . .
C102 C 1.0998(4) 0.4279(4) 0.2092(2) 0.0520(13) Uani 1 1 d . U . . .
H102 H 1.144976 0.455719 0.183712 0.062 Uiso 1 1 calc R U . . .
C103 C 0.7731(4) 0.9463(4) 0.9633(2) 0.0539(13) Uani 1 1 d . U . . .
H103 H 0.837447 0.979072 0.988594 0.065 Uiso 1 1 calc R U . . .
C105 C 0.9877(4) 0.3917(4) 0.1939(2) 0.0456(12) Uani 1 1 d . U . . .
H105 H 0.956485 0.392583 0.157352 0.055 Uiso 1 1 calc R U . . .
C106 C 0.7221(5) 0.8607(4) 0.9643(2) 0.0534(13) Uani 1 1 d . U . . .
H106 H 0.751437 0.834518 0.989789 0.064 Uiso 1 1 calc R U . . .
C110 C 0.7209(5) 0.0599(3) 0.1173(2) 0.0517(13) Uani 1 1 d . U . . .
H110 H 0.705096 0.002831 0.094155 0.062 Uiso 1 1 calc R U . . .
C113 C 0.7247(6) 0.2060(4) 0.1281(2) 0.0644(16) Uani 1 1 d . U . . .
H113 H 0.709588 0.248833 0.111755 0.077 Uiso 1 1 calc R U . . .
C115 C 0.6978(6) 0.1217(4) 0.0952(3) 0.0699(17) Uani 1 1 d . U . . .
H115 H 0.662843 0.107170 0.056817 0.084 Uiso 1 1 calc R U . . .

loop_
_atom_site_aniso_label
_atom_site_aniso_U_11
_atom_site_aniso_U_22
_atom_site_aniso_U_33
_atom_site_aniso_U_23
_atom_site_aniso_U_13
_atom_site_aniso_U_12
S1 0.0151(4) 0.0219(5) 0.0210(5) -0.0004(4) 0.0014(3) 0.0050(4)
O1 0.0166(13) 0.0244(14) 0.0415(17) 0.0083(12) 0.0014(12) 0.0031(11)
O2 0.0225(14) 0.0293(15) 0.0391(17) 0.0122(13) 0.0017(12) 0.0052(12)
N00F 0.0239(17) 0.0375(19) 0.0219(17) -0.0034(14) 0.0037(13) 0.0099(15)
N00G 0.041(2) 0.0346(19) 0.0227(17) -0.0031(15) 0.0052(15) 0.0127(16)
C2 0.0260(19) 0.0205(18) 0.0213(18) 0.0062(15) 0.0061(15) 0.0061(15)
C3 0.0182(17) 0.0194(17) 0.0230(18) 0.0032(15) 0.0003(14) 0.0053(14)
C4 0.0204(18) 0.0254(19) 0.027(2) 0.0064(16) 0.0076(15) 0.0081(15)
C5 0.0271(19) 0.0228(18) 0.0212(18) 0.0066(15) 0.0045(15) 0.0088(15)
C7 0.0183(17) 0.0177(17) 0.0213(18) 0.0027(14) 0.0022(14) 0.0026(14)
C8 0.0218(18) 0.0243(19) 0.0196(18) 0.0027(15) 0.0004(15) 0.0082(15)
C10 0.0223(18) 0.0213(18) 0.0226(18) 0.0060(15) 0.0026(15) 0.0072(15)
C13 0.0173(17) 0.0211(18) 0.0236(19) 0.0021(15) 0.0019(15) 0.0037(15)
C14 0.0187(18) 0.0230(18) 0.0241(19) 0.0067(15) 0.0040(15) 0.0048(15)
C15 0.0160(17) 0.0188(17) 0.0260(19) 0.0049(15) 0.0032(14) 0.0040(14)
C17 0.0200(17) 0.0190(17) 0.0218(18) 0.0046(14) 0.0059(14) 0.0067(14)
C19 0.0210(18) 0.0250(19) 0.0256(19) 0.0006(16) 0.0028(15) 0.0058(15)
C20 0.0170(18) 0.0243(19) 0.028(2) 0.0026(16) 0.0049(15) 0.0041(15)
C21 0.0174(18) 0.0247(19) 0.0238(19) -0.0017(15) 0.0033(15) 0.0046(15)
C24 0.0266(19) 0.031(2) 0.0200(18) 0.0047(16) 0.0021(15) 0.0138(16)
C26 0.0214(18) 0.0220(18) 0.0216(19) 0.0043(15) 0.0010(15) 0.0055(15)
C29 0.0255(19) 0.0239(19) 0.0222(19) -0.0001(15) -0.0004(15) 0.0106(16)
C30 0.0179(18) 0.026(2) 0.026(2) 0.0032(16) 0.0013(15) 0.0053(15)
C32 0.028(2) 0.0230(19) 0.0210(19) 0.0012(15) 0.0003(16) 0.0080(16)
C33 0.0174(17) 0.0254(19) 0.0256(19) -0.0016(16) 0.0040(15) 0.0068(15)
C34 0.0174(18) 0.026(2) 0.030(2) -0.0035(16) 0.0022(16) 0.0016(15)
C38 0.0170(18) 0.036(2) 0.028(2) 0.0016(17) -0.0008(16) 0.0028(16)
C39 0.0210(19) 0.029(2) 0.027(2) 0.0015(16) 0.0011(16) 0.0079(16)
C43 0.042(2) 0.027(2) 0.0216(19) 0.0049(16) 0.0064(17) 0.0098(18)
C44 0.0223(19) 0.030(2) 0.030(2) 0.0064(17) 0.0010(16) 0.0115(16)
C45 0.027(2) 0.032(2) 0.024(2) 0.0057(17) 0.0046(16) 0.0129(17)
C46 0.0241(19) 0.025(2) 0.025(2) 0.0046(16) 0.0002(16) 0.0079(16)
C50 0.0237(19) 0.0235(19) 0.0234(19) -0.0001(16) -0.0009(15) 0.0058(16)
C52 0.032(2) 0.028(2) 0.024(2) 0.0010(17) 0.0095(17) 0.0032(17)
C56 0.034(2) 0.034(2) 0.024(2) 0.0029(17) 0.0075(17) 0.0171(18)
C58 0.026(2) 0.039(2) 0.024(2) -0.0043(17) 0.0057(16) 0.0114(17)
C61 0.026(2) 0.034(2) 0.025(2) -0.0006(17) 0.0056(16) 0.0072(17)
C62 0.031(2) 0.033(2) 0.026(2) -0.0008(18) 0.0057(17) -0.0010(18)
C64 0.038(2) 0.039(2) 0.027(2) 0.0029(18) -0.0010(18) 0.0146(19)
C65 0.046(2) 0.028(2) 0.025(2) -0.0003(17) 0.0052(18) 0.0154(18)
C67 0.030(2) 0.029(2) 0.049(3) 0.015(2) 0.005(2) 0.0030(18)
C69 0.026(2) 0.037(2) 0.051(3) 0.018(2) 0.004(2) 0.0123(19)
C70 0.045(3) 0.043(2) 0.026(2) 0.0009(19) 0.0042(19) 0.021(2)
C75 0.040(2) 0.044(2) 0.026(2) -0.0017(19) 0.0115(18) 0.009(2)
C78 0.031(2) 0.048(3) 0.030(2) 0.001(2) 0.0045(18) 0.013(2)
C79 0.037(2) 0.051(3) 0.031(2) 0.004(2) 0.0003(19) 0.010(2)
C80 0.032(2) 0.039(2) 0.040(2) 0.000(2) 0.0013(19) 0.0115(19)
C82 0.041(3) 0.052(3) 0.033(2) 0.003(2) -0.003(2) 0.007(2)
C86 0.042(3) 0.049(3) 0.036(3) -0.008(2) 0.006(2) 0.006(2)
C87 0.040(2) 0.042(2) 0.029(2) 0.0059(19) 0.0021(19) 0.011(2)
C89 0.029(2) 0.057(3) 0.035(2) 0.002(2) -0.0008(19) 0.015(2)
C90 0.049(3) 0.061(3) 0.035(3) 0.013(2) 0.005(2) 0.019(2)
C93 0.068(3) 0.050(3) 0.033(2) -0.003(2) 0.004(2) 0.036(3)
C97 0.041(3) 0.042(3) 0.052(3) -0.007(2) 0.005(2) 0.012(2)
C99 0.035(2) 0.058(3) 0.042(3) 0.006(2) 0.011(2) 0.002(2)
C100 0.025(2) 0.062(3) 0.044(3) -0.003(2) 0.004(2) 0.009(2)
C104 0.080(3) 0.044(3) 0.030(2) 0.005(2) 0.007(2) 0.036(3)
C107 0.044(3) 0.052(3) 0.054(3) -0.015(2) 0.011(2) 0.010(2)
C108 0.079(4) 0.057(3) 0.040(3) 0.004(2) 0.000(3) 0.043(3)
C109 0.054(3) 0.095(4) 0.042(3) 0.024(3) 0.014(2) 0.028(3)
C111 0.045(3) 0.083(4) 0.058(3) -0.026(3) 0.010(3) 0.007(3)
C112 0.046(3) 0.109(5) 0.048(3) -0.006(3) 0.007(3) 0.023(3)
S2 0.0151(4) 0.0227(5) 0.0233(5) 0.0010(4) 0.0006(3) 0.0040(4)
O3 0.0181(13) 0.0290(15) 0.0382(16) 0.0131(13) 0.0032(12) 0.0031(11)
O4 0.0225(14) 0.0315(15) 0.0397(17) 0.0142(13) -0.0011(12) 0.0061(12)
N00H 0.046(2) 0.0299(18) 0.0259(18) -0.0002(15) -0.0006(16) 0.0134(16)
N00I 0.0256(18) 0.046(2) 0.0327(19) -0.0060(16) 0.0008(15) 0.0143(16)
C1 0.0174(17) 0.0213(18) 0.0216(18) 0.0072(15) 0.0011(14) 0.0023(14)
C6 0.0225(18) 0.0224(18) 0.0234(19) 0.0069(15) 0.0016(15) 0.0055(15)
C9 0.0214(18) 0.0224(19) 0.0237(19) 0.0050(15) 0.0027(15) 0.0046(15)
C11 0.0181(17) 0.0210(18) 0.0237(19) 0.0074(15) 0.0037(14) 0.0048(14)
C12 0.0219(18) 0.0176(17) 0.0238(19) 0.0054(15) 0.0018(15) 0.0062(14)
C16 0.0230(18) 0.0241(19) 0.0216(18) 0.0068(15) 0.0028(15) 0.0080(15)
C18 0.0227(19) 0.028(2) 0.025(2) 0.0055(16) 0.0055(15) 0.0095(16)
C22 0.0205(18) 0.0218(18) 0.0236(19) 0.0056(15) 0.0012(15) 0.0054(15)
C23 0.0246(19) 0.0231(19) 0.026(2) 0.0014(16) 0.0020(16) 0.0061(15)
C25 0.0243(19) 0.0217(18) 0.0252(19) 0.0063(15) 0.0009(15) 0.0047(15)
C27 0.0231(19) 0.0261(19) 0.0226(19) 0.0038(16) 0.0037(15) 0.0054(16)
C28 0.0185(18) 0.0227(18) 0.0219(18) 0.0018(15) 0.0035(14) 0.0070(15)
C31 0.028(2) 0.0242(19) 0.026(2) 0.0030(16) 0.0031(16) 0.0067(16)
C35 0.0194(17) 0.0213(18) 0.0221(18) 0.0056(15) 0.0032(14) 0.0071(14)
C36 0.0197(18) 0.028(2) 0.027(2) 0.0070(16) 0.0039(15) 0.0048(16)
C37 0.0173(17) 0.0216(18) 0.028(2) 0.0051(16) 0.0006(15) 0.0065(15)
C40 0.029(2) 0.029(2) 0.028(2) 0.0014(17) -0.0014(17) 0.0054(17)
C41 0.0221(19) 0.0231(19) 0.0220(19) 0.0012(15) -0.0011(15) 0.0054(15)
C42 0.0205(18) 0.0263(19) 0.028(2) 0.0054(16) 0.0047(15) 0.0048(15)
C47 0.0213(19) 0.034(2) 0.031(2) 0.0057(17) -0.0011(16) 0.0108(17)
C48 0.0234(19) 0.027(2) 0.028(2) 0.0007(17) 0.0041(16) 0.0067(16)
C49 0.0177(18) 0.031(2) 0.033(2) 0.0068(18) 0.0041(16) 0.0011(16)
C51 0.026(2) 0.035(2) 0.025(2) 0.0027(17) 0.0023(16) 0.0130(17)
C53 0.0166(18) 0.0256(19) 0.0252(19) 0.0049(16) -0.0002(15) 0.0025(15)
C54 0.037(2) 0.025(2) 0.025(2) 0.0010(16) 0.0037(17) 0.0068(17)
C55 0.0194(19) 0.037(2) 0.036(2) 0.0056(19) -0.0003(17) 0.0051(17)
C57 0.034(2) 0.026(2) 0.029(2) 0.0035(17) 0.0064(17) 0.0096(17)
C59 0.0200(18) 0.026(2) 0.027(2) 0.0003(16) 0.0014(15) 0.0057(16)
C60 0.0228(19) 0.026(2) 0.029(2) 0.0043(16) 0.0027(16) 0.0083(16)
C63 0.025(2) 0.030(2) 0.046(3) 0.015(2) 0.0071(19) 0.0051(18)
C66 0.042(2) 0.039(2) 0.025(2) 0.0078(18) 0.0075(18) 0.0158(19)
C68 0.0202(19) 0.036(2) 0.030(2) 0.0045(18) 0.0034(16) 0.0080(17)
C71 0.028(2) 0.029(2) 0.023(2) 0.0016(16) -0.0003(16) 0.0103(17)
C72 0.035(2) 0.034(2) 0.028(2) -0.0019(17) -0.0011(17) 0.0142(18)
C73 0.026(2) 0.046(3) 0.050(3) 0.024(2) 0.000(2) 0.010(2)
C74 0.034(2) 0.043(2) 0.032(2) -0.0042(19) 0.0038(18) 0.0199(19)
C76 0.043(2) 0.034(2) 0.031(2) -0.0027(19) 0.0008(19) 0.015(2)
C77 0.052(3) 0.039(2) 0.029(2) 0.0077(19) 0.007(2) 0.017(2)
C81 0.030(2) 0.040(2) 0.032(2) -0.0013(19) 0.0020(18) 0.0109(18)
C83 0.039(2) 0.049(3) 0.036(2) 0.007(2) 0.002(2) 0.008(2)
C84 0.051(3) 0.033(2) 0.040(3) 0.002(2) 0.002(2) 0.013(2)
C85 0.040(3) 0.056(3) 0.035(2) 0.015(2) 0.005(2) 0.010(2)
C88 0.051(3) 0.041(3) 0.029(2) -0.001(2) 0.002(2) 0.014(2)
C91 0.046(3) 0.045(3) 0.051(3) 0.003(2) 0.004(2) 0.016(2)
C92 0.028(2) 0.064(3) 0.037(2) 0.007(2) 0.0047(19) 0.006(2)
C94 0.060(3) 0.051(3) 0.041(3) 0.019(2) 0.019(2) 0.028(2)
C95 0.033(2) 0.057(3) 0.038(3) 0.005(2) -0.003(2) 0.007(2)
C96 0.062(3) 0.046(3) 0.031(2) -0.005(2) 0.006(2) 0.021(2)
C98 0.032(2) 0.048(3) 0.033(2) 0.006(2) 0.0028(19) 0.005(2)
C101 0.059(3) 0.034(2) 0.039(3) -0.003(2) 0.003(2) 0.017(2)
C102 0.035(3) 0.070(3) 0.050(3) 0.020(3) 0.011(2) 0.012(2)
C103 0.043(3) 0.077(4) 0.045(3) 0.025(3) 0.005(2) 0.018(3)
C105 0.039(3) 0.060(3) 0.039(3) 0.014(2) 0.006(2) 0.017(2)
C106 0.053(3) 0.078(3) 0.049(3) 0.035(3) 0.015(2) 0.034(3)
C110 0.064(3) 0.041(3) 0.046(3) -0.005(2) 0.004(2) 0.022(2)
C113 0.095(4) 0.050(3) 0.048(3) -0.006(2) -0.019(3) 0.037(3)
C115 0.103(4) 0.048(3) 0.047(3) -0.010(3) -0.023(3) 0.026(3)

loop_
_atom_type_symbol
_atom_type_description
_atom_type_scat_dispersion_real
_atom_type_scat_dispersion_imag
_atom_type_scat_source
C C 0.0137 0.0067 'International Tables Vol C Tables 4.2.6.8 and 6.1.1.4'
H H 0.0000 0.0000 'International Tables Vol C Tables 4.2.6.8 and 6.1.1.4'
N N 0.0241 0.0134 'International Tables Vol C Tables 4.2.6.8 and 6.1.1.4'
O O 0.0389 0.0241 'International Tables Vol C Tables 4.2.6.8 and 6.1.1.4'
S S 0.2925 0.4295 'International Tables Vol C Tables 4.2.6.8 and 6.1.1.4'

loop_
_geom_angle_atom_site_label_1
_geom_angle_atom_site_label_2
_geom_angle_atom_site_label_3
_geom_angle
_geom_angle_site_symmetry_1
_geom_angle_site_symmetry_3
_geom_angle_publ_flag
C17 S1 C7 104.49(18) . . ?
C33 O1 C67 116.9(3) . . ?
C19 O2 C69 117.0(3) . . ?
C24 N00F C58 120.5(3) . . ?
C24 N00F C61 122.9(3) . . ?
C61 N00F C58 115.9(3) . . ?
C43 N00G C65 121.9(4) . . ?
C43 N00G C75 120.5(4) . . ?
C65 N00G C75 117.2(3) . . ?
C4 C2 C5 121.2(3) . . ?
C26 C2 C4 117.5(3) . . ?
C26 C2 C5 121.3(4) . . ?
C14 C3 C7 123.0(3) . . ?
C14 C3 C30 120.8(3) . . ?
C30 C3 C7 116.3(3) . . ?
C2 C4 H4 119.4 . . ?
C20 C4 C2 121.1(4) . . ?
C20 C4 H4 119.4 . . ?
C45 C5 C2 121.4(4) . . ?
C52 C5 C2 121.9(4) . . ?
C52 C5 C45 116.6(4) . . ?
C3 C7 S1 122.9(3) . . ?
C13 C7 S1 115.8(3) . . ?
C13 C7 C3 121.3(3) . . ?
C29 C8 C10 121.4(3) . . ?
C29 C8 C46 117.0(4) . . ?
C46 C8 C10 121.4(3) . . ?
C13 C10 C8 121.8(3) . . ?
C13 C10 C50 117.2(3) . . ?
C50 C10 C8 121.0(3) . . ?
C7 C13 C10 121.4(3) . . ?
C7 C13 H13 119.3 . . ?
C10 C13 H13 119.3 . . ?
C3 C14 C15 123.8(3) . . ?
C3 C14 C21 118.8(3) . . ?
C15 C14 C21 117.3(3) . . ?
C14 C15 C17 122.7(3) . . ?
C14 C15 C20 121.6(3) . . ?
C20 C15 C17 115.7(3) . . ?
C15 C17 S1 123.1(3) . . ?
C26 C17 S1 115.5(3) . . ?
C26 C17 C15 121.4(3) . . ?
O2 C19 C21 115.7(3) . . ?
O2 C19 C44 123.7(4) . . ?
C44 C19 C21 120.6(4) . . ?
C4 C20 C15 122.8(4) . . ?
C4 C20 H20 118.6 . . ?
C15 C20 H20 118.6 . . ?
C19 C21 C14 121.5(3) . . ?
C19 C21 C33 119.4(4) . . ?
C33 C21 C14 119.1(4) . . ?
N00F C24 C32 121.7(4) . . ?
N00F C24 C39 120.1(4) . . ?
C32 C24 C39 118.2(4) . . ?
C2 C26 H26 119.2 . . ?
C17 C26 C2 121.6(4) . . ?
C17 C26 H26 119.2 . . ?
C8 C29 H29 118.9 . . ?
C39 C29 C8 122.1(4) . . ?
C39 C29 H29 118.9 . . ?
C3 C30 H30 119.0 . . ?
C50 C30 C3 122.0(4) . . ?
C50 C30 H30 119.0 . . ?
C24 C32 H32 119.7 . . ?
C46 C32 C24 120.6(4) . . ?
C46 C32 H32 119.7 . . ?
O1 C33 C21 115.5(3) . . ?
O1 C33 C34 124.3(4) . . ?
C21 C33 C34 120.3(4) . . ?
C33 C34 H34 120.6 . . ?
C38 C34 C33 118.7(4) . . ?
C38 C34 H34 120.6 . . ?
C34 C38 H38 118.8 . . ?
C34 C38 C44 122.4(4) . . ?
C44 C38 H38 118.8 . . ?
C24 C39 H39 119.9 . . ?
C29 C39 C24 120.2(4) . . ?
C29 C39 H39 119.9 . . ?
N00G C43 C62 120.2(4) . . ?
C56 C43 N00G 122.7(4) . . ?
C56 C43 C62 117.2(4) . . ?
C19 C44 H44 120.7 . . ?
C38 C44 C19 118.5(4) . . ?
C38 C44 H44 120.7 . . ?
C5 C45 H45 119.1 . . ?
C56 C45 C5 121.8(4) . . ?
C56 C45 H45 119.1 . . ?
C8 C46 H46 119.1 . . ?
C32 C46 C8 121.8(4) . . ?
C32 C46 H46 119.1 . . ?
C10 C50 H50 119.1 . . ?
C30 C50 C10 121.8(4) . . ?
C30 C50 H50 119.1 . . ?
C5 C52 H52 119.2 . . ?
C62 C52 C5 121.5(4) . . ?
C62 C52 H52 119.2 . . ?
C43 C56 H56 119.3 . . ?
C45 C56 C43 121.4(4) . . ?
C45 C56 H56 119.3 . . ?
C78 C58 N00F 120.0(4) . . ?
C79 C58 N00F 118.9(4) . . ?
C79 C58 C78 121.1(4) . . ?
C80 C61 N00F 119.7(4) . . ?
C80 C61 C87 119.9(4) . . ?
C87 C61 N00F 120.4(4) . . ?
C43 C62 H62 119.3 . . ?
C52 C62 C43 121.5(4) . . ?
C52 C62 H62 119.3 . . ?
C65 C64 H64 119.2 . . ?
C65 C64 C70 121.6(4) . . ?
C70 C64 H64 119.2 . . ?
C64 C65 N00G 120.6(4) . . ?
C64 C65 C104 117.9(4) . . ?
C104 C65 N00G 121.5(4) . . ?
O1 C67 H67A 109.5 . . ?
O1 C67 H67B 109.5 . . ?
O1 C67 H67C 109.5 . . ?
H67A C67 H67B 109.5 . . ?
H67A C67 H67C 109.5 . . ?
H67B C67 H67C 109.5 . . ?
O2 C69 H69A 109.5 . . ?
O2 C69 H69B 109.5 . . ?
O2 C69 H69C 109.5 . . ?
H69A C69 H69B 109.5 . . ?
H69A C69 H69C 109.5 . . ?
H69B C69 H69C 109.5 . . ?
C64 C70 H70 119.8 . . ?
C93 C70 C64 120.4(4) . . ?
C93 C70 H70 119.8 . . ?
C90 C75 N00G 120.0(4) . . ?
C90 C75 C107 119.3(5) . . ?
C107 C75 N00G 120.6(5) . . ?
C58 C78 H78 120.3 . . ?
C89 C78 C58 119.4(5) . . ?
C89 C78 H78 120.3 . . ?
C58 C79 H79 120.4 . . ?
C99 C79 C58 119.3(5) . . ?
C99 C79 H79 120.4 . . ?
C61 C80 H80 120.0 . . ?
C97 C80 C61 120.0(5) . . ?
C97 C80 H80 120.0 . . ?
C86 C82 H82 119.8 . . ?
C86 C82 C87 120.4(5) . . ?
C87 C82 H82 119.8 . . ?
C82 C86 H86 120.0 . . ?
C82 C86 C97 120.1(5) . . ?
C97 C86 H86 120.0 . . ?
C61 C87 C82 119.3(5) . . ?
C61 C87 H87 120.4 . . ?
C82 C87 H87 120.4 . . ?
C78 C89 H89 120.0 . . ?
C78 C89 C100 120.1(5) . . ?
C100 C89 H89 120.0 . . ?
C75 C90 H90 119.5 . . ?
C75 C90 C109 120.9(6) . . ?
C109 C90 H90 119.5 . . ?
C70 C93 H93 120.3 . . ?
C70 C93 C108 119.4(5) . . ?
C108 C93 H93 120.3 . . ?
C80 C97 H97 119.8 . . ?
C86 C97 C80 120.4(5) . . ?
C86 C97 H97 119.8 . . ?
C79 C99 H99 119.9 . . ?
C79 C99 C100 120.2(5) . . ?
C100 C99 H99 119.9 . . ?
C89 C100 C99 120.0(5) . . ?
C89 C100 H100 120.0 . . ?
C99 C100 H100 120.0 . . ?
C65 C104 H104 119.8 . . ?
C108 C104 C65 120.4(5) . . ?
C108 C104 H104 119.8 . . ?
C75 C107 H107 120.0 . . ?
C75 C107 C111 120.0(6) . . ?
C111 C107 H107 120.0 . . ?
C93 C108 C104 120.3(5) . . ?
C93 C108 H108 119.9 . . ?
C104 C108 H108 119.9 . . ?
C90 C109 H109 120.3 . . ?
C112 C109 C90 119.4(6) . . ?
C112 C109 H109 120.3 . . ?
C107 C111 H111 119.9 . . ?
C112 C111 C107 120.1(6) . . ?
C112 C111 H111 119.9 . . ?
C109 C112 C111 120.2(6) . . ?
C109 C112 H112 119.9 . . ?
C111 C112 H112 119.9 . . ?
C12 S2 C35 104.92(18) . . ?
C27 O3 C63 117.0(3) . . ?
C42 O4 C73 116.6(3) . . ?
C54 N00H C66 119.5(4) . . ?
C54 N00H C72 121.5(4) . . ?
C72 N00H C66 118.8(4) . . ?
C51 N00I C74 123.3(4) . . ?
C51 N00I C81 118.9(4) . . ?
C81 N00I C74 113.5(3) . . ?
C22 C1 C12 123.2(3) . . ?
C22 C1 C53 121.8(3) . . ?
C53 C1 C12 114.9(3) . . ?
C37 C6 C16 121.2(3) . . ?
C37 C6 C41 116.7(4) . . ?
C41 C6 C16 122.1(3) . . ?
C25 C9 H9 119.2 . . ?
C25 C9 C35 121.7(4) . . ?
C35 C9 H9 119.2 . . ?
C22 C11 C35 122.5(3) . . ?
C22 C11 C36 122.1(3) . . ?
C35 C11 C36 115.4(3) . . ?
C1 C12 S2 122.2(3) . . ?
C37 C12 S2 116.2(3) . . ?
C37 C12 C1 121.6(3) . . ?
C59 C16 C6 122.2(3) . . ?
C60 C16 C6 121.9(3) . . ?
C60 C16 C59 115.9(4) . . ?
C25 C18 H18 119.6 . . ?
C36 C18 H18 119.6 . . ?
C36 C18 C25 120.8(4) . . ?
C1 C22 C11 123.7(3) . . ?
C1 C22 C28 118.2(3) . . ?
C11 C22 C28 118.0(3) . . ?
C31 C23 C25 122.8(4) . . ?
C31 C23 C48 117.1(4) . . ?
C48 C23 C25 119.9(4) . . ?
C9 C25 C18 117.7(4) . . ?
C9 C25 C23 121.2(4) . . ?
C18 C25 C23 121.0(4) . . ?
O3 C27 C28 115.0(3) . . ?
O3 C27 C49 124.4(4) . . ?
C49 C27 C28 120.6(4) . . ?
C27 C28 C22 121.0(3) . . ?
C42 C28 C22 120.4(3) . . ?
C42 C28 C27 118.6(3) . . ?
C23 C31 H31 119.4 . . ?
C57 C31 C23 121.3(4) . . ?
C57 C31 H31 119.4 . . ?
C9 C35 S2 114.8(3) . . ?
C9 C35 C11 121.8(3) . . ?
C11 C35 S2 123.4(3) . . ?
C11 C36 H36 118.7 . . ?
C18 C36 C11 122.6(4) . . ?
C18 C36 H36 118.7 . . ?
C6 C37 H37 119.0 . . ?
C12 C37 C6 122.1(4) . . ?
C12 C37 H37 119.0 . . ?
C48 C40 H40 119.7 . . ?
C48 C40 C54 120.6(4) . . ?
C54 C40 H40 119.7 . . ?
C6 C41 H41 119.1 . . ?
C53 C41 C6 121.9(4) . . ?
C53 C41 H41 119.1 . . ?
O4 C42 C28 115.1(3) . . ?
O4 C42 C47 123.2(4) . . ?
C47 C42 C28 121.7(4) . . ?
C42 C47 H47 121.1 . . ?
C55 C47 C42 117.8(4) . . ?
C55 C47 H47 121.1 . . ?
C23 C48 H48 119.2 . . ?
C40 C48 C23 121.5(4) . . ?
C40 C48 H48 119.2 . . ?
C27 C49 H49 120.7 . . ?
C55 C49 C27 118.6(4) . . ?
C55 C49 H49 120.7 . . ?
N00I C51 C68 121.0(4) . . ?
N00I C51 C71 121.5(4) . . ?
C71 C51 C68 117.4(4) . . ?
C1 C53 H53 118.6 . . ?
C41 C53 C1 122.7(3) . . ?
C41 C53 H53 118.6 . . ?
C40 C54 N00H 119.3(4) . . ?
C57 C54 N00H 122.3(4) . . ?
C57 C54 C40 118.4(4) . . ?
C47 C55 C49 122.6(4) . . ?
C47 C55 H55 118.7 . . ?
C49 C55 H55 118.7 . . ?
C31 C57 C54 120.8(4) . . ?
C31 C57 H57 119.6 . . ?
C54 C57 H57 119.6 . . ?
C16 C59 H59 119.0 . . ?
C68 C59 C16 121.9(4) . . ?
C68 C59 H59 119.0 . . ?
C16 C60 H60 118.6 . . ?
C71 C60 C16 122.7(4) . . ?
C71 C60 H60 118.6 . . ?
O3 C63 H63A 109.5 . . ?
O3 C63 H63B 109.5 . . ?
O3 C63 H63C 109.5 . . ?
H63A C63 H63B 109.5 . . ?
H63A C63 H63C 109.5 . . ?
H63B C63 H63C 109.5 . . ?
C77 C66 N00H 120.3(4) . . ?
C77 C66 C85 119.0(4) . . ?
C85 C66 N00H 120.6(4) . . ?
C51 C68 H68 119.3 . . ?
C59 C68 C51 121.4(4) . . ?
C59 C68 H68 119.3 . . ?
C51 C71 H71 119.8 . . ?
C60 C71 C51 120.5(4) . . ?
C60 C71 H71 119.8 . . ?
C76 C72 N00H 120.0(4) . . ?
C88 C72 N00H 120.5(4) . . ?
C88 C72 C76 119.4(4) . . ?
O4 C73 H73A 109.5 . . ?
O4 C73 H73B 109.5 . . ?
O4 C73 H73C 109.5 . . ?
H73A C73 H73B 109.5 . . ?
H73A C73 H73C 109.5 . . ?
H73B C73 H73C 109.5 . . ?
C83 C74 N00I 120.6(4) . . ?
C83 C74 C113 119.0(5) . . ?
C113 C74 N00I 120.3(5) . . ?
C72 C76 H76 120.1 . . ?
C72 C76 C84 119.8(4) . . ?
C84 C76 H76 120.1 . . ?
C66 C77 H77 119.6 . . ?
C94 C77 C66 120.7(5) . . ?
C94 C77 H77 119.6 . . ?
C98 C81 N00I 119.4(4) . . ?
C105 C81 N00I 119.8(4) . . ?
C105 C81 C98 120.8(4) . . ?
C74 C83 H83 119.9 . . ?
C74 C83 C91 120.2(5) . . ?
C91 C83 H83 119.9 . . ?
C76 C84 H84 119.9 . . ?
C101 C84 C76 120.2(5) . . ?
C101 C84 H84 119.9 . . ?
C66 C85 H85 120.0 . . ?
C103 C85 C66 120.1(5) . . ?
C103 C85 H85 120.0 . . ?
C72 C88 H88 120.1 . . ?
C96 C88 C72 119.9(5) . . ?
C96 C88 H88 120.1 . . ?
C83 C91 H91 119.6 . . ?
C110 C91 C83 120.8(5) . . ?
C110 C91 H91 119.6 . . ?
C95 C92 H92 119.4 . . ?
C95 C92 C102 121.1(5) . . ?
C102 C92 H92 119.4 . . ?
C77 C94 H94 120.0 . . ?
C77 C94 C106 120.0(5) . . ?
C106 C94 H94 120.0 . . ?
C92 C95 H95 120.1 . . ?
C92 C95 C98 119.7(5) . . ?
C98 C95 H95 120.1 . . ?
C88 C96 H96 119.7 . . ?
C101 C96 C88 120.6(5) . . ?
C101 C96 H96 119.7 . . ?
C81 C98 C95 119.4(5) . . ?
C81 C98 H98 120.3 . . ?
C95 C98 H98 120.3 . . ?
C84 C101 H101 120.0 . . ?
C96 C101 C84 120.1(5) . . ?
C96 C101 H101 120.0 . . ?
C92 C102 H102 120.2 . . ?
C92 C102 C105 119.6(5) . . ?
C105 C102 H102 120.2 . . ?
C85 C103 H103 119.5 . . ?
C85 C103 C106 120.9(5) . . ?
C106 C103 H103 119.5 . . ?
C81 C105 C102 119.3(5) . . ?
C81 C105 H105 120.3 . . ?
C102 C105 H105 120.3 . . ?
C94 C106 H106 120.4 . . ?
C103 C106 C94 119.3(5) . . ?
C103 C106 H106 120.4 . . ?
C91 C110 H110 120.6 . . ?
C115 C110 C91 118.7(5) . . ?
C115 C110 H110 120.6 . . ?
C74 C113 H113 119.8 . . ?
C74 C113 C115 120.5(5) . . ?
C115 C113 H113 119.8 . . ?
C110 C115 C113 120.7(5) . . ?
C110 C115 H115 119.6 . . ?
C113 C115 H115 119.6 . . ?

loop_
_geom_bond_atom_site_label_1
_geom_bond_atom_site_label_2
_geom_bond_distance
_geom_bond_site_symmetry_2
_geom_bond_publ_flag
S1 C7 1.724(4) . ?
S1 C17 1.723(4) . ?
O1 C33 1.363(5) . ?
O1 C67 1.434(5) . ?
O2 C19 1.371(5) . ?
O2 C69 1.434(5) . ?
N00F C24 1.386(5) . ?
N00F C58 1.444(5) . ?
N00F C61 1.429(5) . ?
N00G C43 1.397(5) . ?
N00G C65 1.426(6) . ?
N00G C75 1.433(6) . ?
C2 C4 1.419(5) . ?
C2 C5 1.466(5) . ?
C2 C26 1.393(5) . ?
C3 C7 1.426(5) . ?
C3 C14 1.409(5) . ?
C3 C30 1.416(5) . ?
C4 H4 0.9500 . ?
C4 C20 1.362(6) . ?
C5 C45 1.404(5) . ?
C5 C52 1.399(6) . ?
C7 C13 1.392(5) . ?
C8 C10 1.461(5) . ?
C8 C29 1.392(5) . ?
C8 C46 1.408(5) . ?
C10 C13 1.396(5) . ?
C10 C50 1.421(5) . ?
C13 H13 0.9500 . ?
C14 C15 1.412(5) . ?
C14 C21 1.504(5) . ?
C15 C17 1.425(5) . ?
C15 C20 1.421(5) . ?
C17 C26 1.393(5) . ?
C19 C21 1.395(6) . ?
C19 C44 1.390(5) . ?
C20 H20 0.9500 . ?
C21 C33 1.396(6) . ?
C24 C32 1.398(6) . ?
C24 C39 1.412(6) . ?
C26 H26 0.9500 . ?
C29 H29 0.9500 . ?
C29 C39 1.374(5) . ?
C30 H30 0.9500 . ?
C30 C50 1.361(6) . ?
C32 H32 0.9500 . ?
C32 C46 1.374(6) . ?
C33 C34 1.396(5) . ?
C34 H34 0.9500 . ?
C34 C38 1.378(6) . ?
C38 H38 0.9500 . ?
C38 C44 1.381(6) . ?
C39 H39 0.9500 . ?
C43 C56 1.395(6) . ?
C43 C62 1.399(6) . ?
C44 H44 0.9500 . ?
C45 H45 0.9500 . ?
C45 C56 1.368(6) . ?
C46 H46 0.9500 . ?
C50 H50 0.9500 . ?
C52 H52 0.9500 . ?
C52 C62 1.374(6) . ?
C56 H56 0.9500 . ?
C58 C78 1.386(6) . ?
C58 C79 1.382(7) . ?
C61 C80 1.386(6) . ?
C61 C87 1.387(6) . ?
C62 H62 0.9500 . ?
C64 H64 0.9500 . ?
C64 C65 1.371(6) . ?
C64 C70 1.379(6) . ?
C65 C104 1.399(7) . ?
C67 H67A 0.9800 . ?
C67 H67B 0.9800 . ?
C67 H67C 0.9800 . ?
C69 H69A 0.9800 . ?
C69 H69B 0.9800 . ?
C69 H69C 0.9800 . ?
C70 H70 0.9500 . ?
C70 C93 1.367(7) . ?
C75 C90 1.375(7) . ?
C75 C107 1.376(7) . ?
C78 H78 0.9500 . ?
C78 C89 1.381(6) . ?
C79 H79 0.9500 . ?
C79 C99 1.381(7) . ?
C80 H80 0.9500 . ?
C80 C97 1.376(7) . ?
C82 H82 0.9500 . ?
C82 C86 1.374(7) . ?
C82 C87 1.390(7) . ?
C86 H86 0.9500 . ?
C86 C97 1.374(8) . ?
C87 H87 0.9500 . ?
C89 H89 0.9500 . ?
C89 C100 1.385(7) . ?
C90 H90 0.9500 . ?
C90 C109 1.395(8) . ?
C93 H93 0.9500 . ?
C93 C108 1.378(7) . ?
C97 H97 0.9500 . ?
C99 H99 0.9500 . ?
C99 C100 1.390(8) . ?
C100 H100 0.9500 . ?
C104 H104 0.9500 . ?
C104 C108 1.387(7) . ?
C107 H107 0.9500 . ?
C107 C111 1.397(8) . ?
C108 H108 0.9500 . ?
C109 H109 0.9500 . ?
C109 C112 1.373(9) . ?
C111 H111 0.9500 . ?
C111 C112 1.375(10) . ?
C112 H112 0.9500 . ?
S2 C12 1.713(4) . ?
S2 C35 1.723(4) . ?
O3 C27 1.368(5) . ?
O3 C63 1.437(5) . ?
O4 C42 1.376(5) . ?
O4 C73 1.436(5) . ?
N00H C54 1.412(5) . ?
N00H C66 1.422(6) . ?
N00H C72 1.416(6) . ?
N00I C51 1.388(5) . ?
N00I C74 1.462(6) . ?
N00I C81 1.442(6) . ?
C1 C12 1.440(5) . ?
C1 C22 1.408(5) . ?
C1 C53 1.425(5) . ?
C6 C16 1.461(5) . ?
C6 C37 1.396(5) . ?
C6 C41 1.420(5) . ?
C9 H9 0.9500 . ?
C9 C25 1.379(6) . ?
C9 C35 1.388(5) . ?
C11 C22 1.413(5) . ?
C11 C35 1.421(5) . ?
C11 C36 1.428(5) . ?
C12 C37 1.386(5) . ?
C16 C59 1.407(5) . ?
C16 C60 1.405(5) . ?
C18 H18 0.9500 . ?
C18 C25 1.429(5) . ?
C18 C36 1.360(6) . ?
C22 C28 1.500(5) . ?
C23 C25 1.476(5) . ?
C23 C31 1.397(6) . ?
C23 C48 1.404(6) . ?
C27 C28 1.407(5) . ?
C27 C49 1.387(5) . ?
C28 C42 1.393(6) . ?
C31 H31 0.9500 . ?
C31 C57 1.384(6) . ?
C36 H36 0.9500 . ?
C37 H37 0.9500 . ?
C40 H40 0.9500 . ?
C40 C48 1.377(6) . ?
C40 C54 1.394(6) . ?
C41 H41 0.9500 . ?
C41 C53 1.363(5) . ?
C42 C47 1.389(5) . ?
C47 H47 0.9500 . ?
C47 C55 1.382(6) . ?
C48 H48 0.9500 . ?
C49 H49 0.9500 . ?
C49 C55 1.385(6) . ?
C51 C68 1.411(6) . ?
C51 C71 1.397(6) . ?
C53 H53 0.9500 . ?
C54 C57 1.390(6) . ?
C55 H55 0.9500 . ?
C57 H57 0.9500 . ?
C59 H59 0.9500 . ?
C59 C68 1.371(6) . ?
C60 H60 0.9500 . ?
C60 C71 1.381(6) . ?
C63 H63A 0.9800 . ?
C63 H63B 0.9800 . ?
C63 H63C 0.9800 . ?
C66 C77 1.390(7) . ?
C66 C85 1.390(7) . ?
C68 H68 0.9500 . ?
C71 H71 0.9500 . ?
C72 C76 1.389(7) . ?
C72 C88 1.387(6) . ?
C73 H73A 0.9800 . ?
C73 H73B 0.9800 . ?
C73 H73C 0.9800 . ?
C74 C83 1.365(7) . ?
C74 C113 1.369(7) . ?
C76 H76 0.9500 . ?
C76 C84 1.392(6) . ?
C77 H77 0.9500 . ?
C77 C94 1.381(7) . ?
C81 C98 1.382(7) . ?
C81 C105 1.370(7) . ?
C83 H83 0.9500 . ?
C83 C91 1.389(7) . ?
C84 H84 0.9500 . ?
C84 C101 1.372(7) . ?
C85 H85 0.9500 . ?
C85 C103 1.378(7) . ?
C88 H88 0.9500 . ?
C88 C96 1.385(7) . ?
C91 H91 0.9500 . ?
C91 C110 1.369(7) . ?
C92 H92 0.9500 . ?
C92 C95 1.358(7) . ?
C92 C102 1.375(7) . ?
C94 H94 0.9500 . ?
C94 C106 1.390(8) . ?
C95 H95 0.9500 . ?
C95 C98 1.397(6) . ?
C96 H96 0.9500 . ?
C96 C101 1.370(7) . ?
C98 H98 0.9500 . ?
C101 H101 0.9500 . ?
C102 H102 0.9500 . ?
C102 C105 1.399(7) . ?
C103 H103 0.9500 . ?
C103 C106 1.382(8) . ?
C105 H105 0.9500 . ?
C106 H106 0.9500 . ?
C110 H110 0.9500 . ?
C110 C115 1.359(8) . ?
C113 H113 0.9500 . ?
C113 C115 1.388(8) . ?
C115 H115 0.9500 . ?

loop_
_geom_torsion_atom_site_label_1
_geom_torsion_atom_site_label_2
_geom_torsion_atom_site_label_3
_geom_torsion_atom_site_label_4
_geom_torsion
_geom_torsion_site_symmetry_1
_geom_torsion_site_symmetry_2
_geom_torsion_site_symmetry_3
_geom_torsion_site_symmetry_4
_geom_torsion_publ_flag
S1 C7 C13 C10 177.9(3) . . . . ?
S1 C17 C26 C2 178.1(3) . . . . ?
O1 C33 C34 C38 -179.8(4) . . . . ?
O2 C19 C21 C14 -1.7(5) . . . . ?
O2 C19 C21 C33 178.7(3) . . . . ?
O2 C19 C44 C38 -179.5(4) . . . . ?
N00F C24 C32 C46 178.9(4) . . . . ?
N00F C24 C39 C29 -179.5(4) . . . . ?
N00F C58 C78 C89 -177.5(4) . . . . ?
N00F C58 C79 C99 177.7(4) . . . . ?
N00F C61 C80 C97 178.3(4) . . . . ?
N00F C61 C87 C82 -178.0(4) . . . . ?
N00G C43 C56 C45 -179.2(4) . . . . ?
N00G C43 C62 C52 179.8(4) . . . . ?
N00G C65 C104 C108 -176.9(5) . . . . ?
N00G C75 C90 C109 178.5(4) . . . . ?
N00G C75 C107 C111 -177.0(5) . . . . ?
C2 C4 C20 C15 0.1(6) . . . . ?
C2 C5 C45 C56 -175.5(4) . . . . ?
C2 C5 C52 C62 176.2(4) . . . . ?
C3 C7 C13 C10 -1.4(6) . . . . ?
C3 C14 C15 C17 0.1(6) . . . . ?
C3 C14 C15 C20 178.7(4) . . . . ?
C3 C14 C21 C19 104.8(4) . . . . ?
C3 C14 C21 C33 -75.6(5) . . . . ?
C3 C30 C50 C10 -0.4(6) . . . . ?
C4 C2 C5 C45 -10.8(6) . . . . ?
C4 C2 C5 C52 172.8(4) . . . . ?
C4 C2 C26 C17 1.8(6) . . . . ?
C5 C2 C4 C20 177.2(4) . . . . ?
C5 C2 C26 C17 -176.5(4) . . . . ?
C5 C45 C56 C43 -1.5(7) . . . . ?
C5 C52 C62 C43 0.2(7) . . . . ?
C7 S1 C17 C15 0.6(4) . . . . ?
C7 S1 C17 C26 -178.9(3) . . . . ?
C7 C3 C14 C15 0.1(6) . . . . ?
C7 C3 C14 C21 179.2(4) . . . . ?
C7 C3 C30 C50 1.5(6) . . . . ?
C8 C10 C13 C7 -174.0(4) . . . . ?
C8 C10 C50 C30 174.9(4) . . . . ?
C8 C29 C39 C24 1.4(6) . . . . ?
C10 C8 C29 C39 174.7(4) . . . . ?
C10 C8 C46 C32 -175.2(4) . . . . ?
C13 C10 C50 C30 -1.6(6) . . . . ?
C14 C3 C7 S1 0.1(5) . . . . ?
C14 C3 C7 C13 179.3(4) . . . . ?
C14 C3 C30 C50 -178.4(4) . . . . ?
C14 C15 C17 S1 -0.5(5) . . . . ?
C14 C15 C17 C26 179.0(4) . . . . ?
C14 C15 C20 C4 -178.4(4) . . . . ?
C14 C21 C33 O1 1.5(5) . . . . ?
C14 C21 C33 C34 -178.3(3) . . . . ?
C15 C14 C21 C19 -76.1(5) . . . . ?
C15 C14 C21 C33 103.5(4) . . . . ?
C15 C17 C26 C2 -1.4(6) . . . . ?
C17 S1 C7 C3 -0.4(4) . . . . ?
C17 S1 C7 C13 -179.6(3) . . . . ?
C17 C15 C20 C4 0.3(6) . . . . ?
C19 C21 C33 O1 -178.8(3) . . . . ?
C19 C21 C33 C34 1.4(6) . . . . ?
C20 C15 C17 S1 -179.1(3) . . . . ?
C20 C15 C17 C26 0.3(5) . . . . ?
C21 C14 C15 C17 -179.0(3) . . . . ?
C21 C14 C15 C20 -0.4(6) . . . . ?
C21 C19 C44 C38 1.2(6) . . . . ?
C21 C33 C34 C38 0.0(6) . . . . ?
C24 N00F C58 C78 -63.8(6) . . . . ?
C24 N00F C58 C79 118.5(5) . . . . ?
C24 N00F C61 C80 126.0(5) . . . . ?
C24 N00F C61 C87 -55.3(6) . . . . ?
C24 C32 C46 C8 -0.3(6) . . . . ?
C26 C2 C4 C20 -1.1(6) . . . . ?
C26 C2 C5 C45 167.5(4) . . . . ?
C26 C2 C5 C52 -9.0(6) . . . . ?
C29 C8 C10 C13 18.7(6) . . . . ?
C29 C8 C10 C50 -157.6(4) . . . . ?
C29 C8 C46 C32 1.1(6) . . . . ?
C30 C3 C7 S1 -179.8(3) . . . . ?
C30 C3 C7 C13 -0.6(6) . . . . ?
C30 C3 C14 C15 180.0(4) . . . . ?
C30 C3 C14 C21 -0.9(6) . . . . ?
C32 C24 C39 C29 -0.6(6) . . . . ?
C33 C34 C38 C44 -0.8(6) . . . . ?
C34 C38 C44 C19 0.2(6) . . . . ?
C39 C24 C32 C46 0.0(6) . . . . ?
C43 N00G C65 C64 -137.1(5) . . . . ?
C43 N00G C65 C104 41.1(7) . . . . ?
C43 N00G C75 C90 53.2(6) . . . . ?
C43 N00G C75 C107 -129.5(5) . . . . ?
C44 C19 C21 C14 177.6(4) . . . . ?
C44 C19 C21 C33 -2.0(6) . . . . ?
C45 C5 C52 C62 -0.4(6) . . . . ?
C46 C8 C10 C13 -165.2(4) . . . . ?
C46 C8 C10 C50 18.5(6) . . . . ?
C46 C8 C29 C39 -1.7(6) . . . . ?
C50 C10 C13 C7 2.4(6) . . . . ?
C52 C5 C45 C56 1.1(6) . . . . ?
C56 C43 C62 C52 -0.6(7) . . . . ?
C58 N00F C24 C32 159.2(4) . . . . ?
C58 N00F C24 C39 -21.9(6) . . . . ?
C58 N00F C61 C80 -44.9(6) . . . . ?
C58 N00F C61 C87 133.7(4) . . . . ?
C58 C78 C89 C100 -0.7(7) . . . . ?
C58 C79 C99 C100 0.3(8) . . . . ?
C61 N00F C24 C32 -11.3(6) . . . . ?
C61 N00F C24 C39 167.5(4) . . . . ?
C61 N00F C58 C78 107.4(5) . . . . ?
C61 N00F C58 C79 -70.3(5) . . . . ?
C61 C80 C97 C86 -0.4(8) . . . . ?
C62 C43 C56 C45 1.2(6) . . . . ?
C64 C65 C104 C108 1.3(8) . . . . ?
C64 C70 C93 C108 -0.4(8) . . . . ?
C65 N00G C43 C56 15.8(6) . . . . ?
C65 N00G C43 C62 -164.6(4) . . . . ?
C65 N00G C75 C90 -119.3(5) . . . . ?
C65 N00G C75 C107 58.0(6) . . . . ?
C65 C64 C70 C93 -1.2(8) . . . . ?
C65 C104 C108 C93 -2.8(9) . . . . ?
C67 O1 C33 C21 -177.0(4) . . . . ?
C67 O1 C33 C34 2.8(6) . . . . ?
C69 O2 C19 C21 -166.5(4) . . . . ?
C69 O2 C19 C44 14.2(6) . . . . ?
C70 C64 C65 N00G 178.9(4) . . . . ?
C70 C64 C65 C104 0.7(7) . . . . ?
C70 C93 C108 C104 2.3(9) . . . . ?
C75 N00G C43 C56 -156.3(4) . . . . ?
C75 N00G C43 C62 23.3(6) . . . . ?
C75 N00G C65 C64 35.3(6) . . . . ?
C75 N00G C65 C104 -146.5(5) . . . . ?
C75 C90 C109 C112 -2.6(8) . . . . ?
C75 C107 C111 C112 -0.3(9) . . . . ?
C78 C58 C79 C99 0.0(7) . . . . ?
C78 C89 C100 C99 1.0(8) . . . . ?
C79 C58 C78 C89 0.2(7) . . . . ?
C79 C99 C100 C89 -0.9(8) . . . . ?
C80 C61 C87 C82 0.6(7) . . . . ?
C82 C86 C97 C80 0.8(8) . . . . ?
C86 C82 C87 C61 -0.2(7) . . . . ?
C87 C61 C80 C97 -0.3(7) . . . . ?
C87 C82 C86 C97 -0.5(8) . . . . ?
C90 C75 C107 C111 0.3(8) . . . . ?
C90 C109 C112 C111 2.6(9) . . . . ?
C107 C75 C90 C109 1.2(7) . . . . ?
C107 C111 C112 C109 -1.2(9) . . . . ?
S2 C12 C37 C6 -178.8(3) . . . . ?
O3 C27 C28 C22 -1.9(5) . . . . ?
O3 C27 C28 C42 179.3(3) . . . . ?
O3 C27 C49 C55 179.8(4) . . . . ?
O4 C42 C47 C55 179.8(4) . . . . ?
N00H C54 C57 C31 -172.1(4) . . . . ?
N00H C66 C77 C94 180.0(4) . . . . ?
N00H C66 C85 C103 179.3(5) . . . . ?
N00H C72 C76 C84 -177.6(4) . . . . ?
N00H C72 C88 C96 175.8(5) . . . . ?
N00I C51 C68 C59 -178.4(4) . . . . ?
N00I C51 C71 C60 -179.7(4) . . . . ?
N00I C74 C83 C91 -174.4(4) . . . . ?
N00I C74 C113 C115 175.7(6) . . . . ?
N00I C81 C98 C95 177.9(4) . . . . ?
N00I C81 C105 C102 179.7(5) . . . . ?
C1 C12 C37 C6 0.5(6) . . . . ?
C1 C22 C28 C27 84.4(5) . . . . ?
C1 C22 C28 C42 -96.8(4) . . . . ?
C6 C16 C59 C68 175.7(4) . . . . ?
C6 C16 C60 C71 -173.8(4) . . . . ?
C6 C41 C53 C1 0.5(6) . . . . ?
C11 C22 C28 C27 -98.3(4) . . . . ?
C11 C22 C28 C42 80.5(5) . . . . ?
C12 S2 C35 C9 -178.7(3) . . . . ?
C12 S2 C35 C11 1.7(4) . . . . ?
C12 C1 C22 C11 0.0(6) . . . . ?
C12 C1 C22 C28 177.1(3) . . . . ?
C12 C1 C53 C41 -2.4(6) . . . . ?
C16 C6 C37 C12 178.8(4) . . . . ?
C16 C6 C41 C53 -179.2(4) . . . . ?
C16 C59 C68 C51 -2.1(7) . . . . ?
C16 C60 C71 C51 -1.6(6) . . . . ?
C22 C1 C12 S2 1.1(5) . . . . ?
C22 C1 C12 C37 -178.2(4) . . . . ?
C22 C1 C53 C41 177.7(4) . . . . ?
C22 C11 C35 S2 -0.9(5) . . . . ?
C22 C11 C35 C9 179.5(4) . . . . ?
C22 C11 C36 C18 178.7(4) . . . . ?
C22 C28 C42 O4 1.5(5) . . . . ?
C22 C28 C42 C47 -178.7(4) . . . . ?
C23 C31 C57 C54 -3.4(6) . . . . ?
C25 C9 C35 S2 -176.9(3) . . . . ?
C25 C9 C35 C11 2.7(6) . . . . ?
C25 C18 C36 C11 1.0(6) . . . . ?
C25 C23 C31 C57 172.4(4) . . . . ?
C25 C23 C48 C40 -169.2(4) . . . . ?
C27 C28 C42 O4 -179.6(3) . . . . ?
C27 C28 C42 C47 0.2(6) . . . . ?
C27 C49 C55 C47 2.1(7) . . . . ?
C28 C27 C49 C55 -1.8(6) . . . . ?
C28 C42 C47 C55 0.1(6) . . . . ?
C31 C23 C25 C9 163.7(4) . . . . ?
C31 C23 C25 C18 -20.1(6) . . . . ?
C31 C23 C48 C40 5.4(6) . . . . ?
C35 S2 C12 C1 -1.7(4) . . . . ?
C35 S2 C12 C37 177.6(3) . . . . ?
C35 C9 C25 C18 -3.2(6) . . . . ?
C35 C9 C25 C23 173.1(4) . . . . ?
C35 C11 C22 C1 -0.1(6) . . . . ?
C35 C11 C22 C28 -177.2(3) . . . . ?
C35 C11 C36 C18 -1.6(6) . . . . ?
C36 C11 C22 C1 179.6(4) . . . . ?
C36 C11 C22 C28 2.5(6) . . . . ?
C36 C11 C35 S2 179.3(3) . . . . ?
C36 C11 C35 C9 -0.2(5) . . . . ?
C36 C18 C25 C9 1.4(6) . . . . ?
C36 C18 C25 C23 -174.9(4) . . . . ?
C37 C6 C16 C59 -20.9(6) . . . . ?
C37 C6 C16 C60 157.0(4) . . . . ?
C37 C6 C41 C53 2.0(6) . . . . ?
C40 C54 C57 C31 5.4(6) . . . . ?
C41 C6 C16 C59 160.4(4) . . . . ?
C41 C6 C16 C60 -21.6(6) . . . . ?
C41 C6 C37 C12 -2.5(6) . . . . ?
C42 C47 C55 C49 -1.2(7) . . . . ?
C48 C23 C25 C9 -22.1(6) . . . . ?
C48 C23 C25 C18 154.1(4) . . . . ?
C48 C23 C31 C57 -2.0(6) . . . . ?
C48 C40 C54 N00H 175.5(4) . . . . ?
C48 C40 C54 C57 -2.0(6) . . . . ?
C49 C27 C28 C22 179.6(4) . . . . ?
C49 C27 C28 C42 0.7(6) . . . . ?
C51 N00I C74 C83 -95.7(5) . . . . ?
C51 N00I C74 C113 87.8(6) . . . . ?
C51 N00I C81 C98 65.3(6) . . . . ?
C51 N00I C81 C105 -116.4(5) . . . . ?
C53 C1 C12 S2 -178.8(3) . . . . ?
C53 C1 C12 C37 2.0(5) . . . . ?
C53 C1 C22 C11 179.9(4) . . . . ?
C53 C1 C22 C28 -3.0(6) . . . . ?
C54 N00H C66 C77 -49.7(6) . . . . ?
C54 N00H C66 C85 131.2(5) . . . . ?
C54 N00H C72 C76 -34.8(6) . . . . ?
C54 N00H C72 C88 147.8(5) . . . . ?
C54 C40 C48 C23 -3.4(7) . . . . ?
C59 C16 C60 C71 4.2(6) . . . . ?
C60 C16 C59 C68 -2.4(6) . . . . ?
C63 O3 C27 C28 176.8(3) . . . . ?
C63 O3 C27 C49 -4.7(6) . . . . ?
C66 N00H C54 C40 -37.7(6) . . . . ?
C66 N00H C54 C57 139.7(4) . . . . ?
C66 N00H C72 C76 139.6(4) . . . . ?
C66 N00H C72 C88 -37.8(6) . . . . ?
C66 C77 C94 C106 0.9(7) . . . . ?
C66 C85 C103 C106 0.7(8) . . . . ?
C68 C51 C71 C60 -2.9(6) . . . . ?
C71 C51 C68 C59 4.7(6) . . . . ?
C72 N00H C54 C40 136.6(4) . . . . ?
C72 N00H C54 C57 -46.0(6) . . . . ?
C72 N00H C66 C77 135.8(5) . . . . ?
C72 N00H C66 C85 -43.3(6) . . . . ?
C72 C76 C84 C101 2.1(7) . . . . ?
C72 C88 C96 C101 1.6(8) . . . . ?
C73 O4 C42 C28 167.5(4) . . . . ?
C73 O4 C42 C47 -12.2(6) . . . . ?
C74 N00I C51 C68 174.2(4) . . . . ?
C74 N00I C51 C71 -9.0(7) . . . . ?
C74 N00I C81 C98 -92.3(5) . . . . ?
C74 N00I C81 C105 86.0(6) . . . . ?
C74 C83 C91 C110 -1.0(8) . . . . ?
C74 C113 C115 C110 -1.5(11) . . . . ?
C76 C72 C88 C96 -1.6(7) . . . . ?
C76 C84 C101 C96 -2.2(8) . . . . ?
C77 C66 C85 C103 0.2(7) . . . . ?
C77 C94 C106 C103 0.0(8) . . . . ?
C81 N00I C51 C68 18.9(6) . . . . ?
C81 N00I C51 C71 -164.4(4) . . . . ?
C81 N00I C74 C83 60.8(6) . . . . ?
C81 N00I C74 C113 -115.6(6) . . . . ?
C83 C74 C113 C115 -0.8(9) . . . . ?
C83 C91 C110 C115 -1.3(9) . . . . ?
C85 C66 C77 C94 -1.0(7) . . . . ?
C85 C103 C106 C94 -0.8(8) . . . . ?
C88 C72 C76 C84 -0.2(7) . . . . ?
C88 C96 C101 C84 0.3(8) . . . . ?
C91 C110 C115 C113 2.5(10) . . . . ?
C92 C95 C98 C81 2.2(8) . . . . ?
C92 C102 C105 C81 2.6(8) . . . . ?
C95 C92 C102 C105 -0.7(9) . . . . ?
C98 C81 C105 C102 -2.0(8) . . . . ?
C102 C92 C95 C98 -1.6(8) . . . . ?
C105 C81 C98 C95 -0.3(8) . . . . ?
C113 C74 C83 C91 2.0(8) . . . . ?

loop_
_smtbx_masks_void_nr
_smtbx_masks_void_average_x
_smtbx_masks_void_average_y
_smtbx_masks_void_average_z
_smtbx_masks_void_volume
_smtbx_masks_void_count_electrons
_smtbx_masks_void_content
1 0.000 -0.412 0.000 963.3 455.9 ?
